data_4068417
loop_
_publ_author_name
'Camadanli, Sebnem'
'Beck, Robert'
'Fl\"orke, Ulrich'
'Klein, Hans-Friedrich'

_publ_section_title
;
 C&#x2212;H Activation of Imines by Trimethylphosphine-Supported Iron
 Complexes and Their Reactivities
;
_journal_issue 7
_journal_name_full Organometallics
_journal_page_first 2300
_journal_paper_doi 10.1021/om800828j
_journal_volume 28
_journal_year 2009
_chemical_formula_sum 'C17 H35 Fe I N P3'
_chemical_formula_weight 529.12
_chemical_name_systematic
; 
 ? 
;
_space_group_IT_number 19
_symmetry_cell_setting orthorhombic
_symmetry_space_group_name_Hall 'P 2ac 2ab'
_symmetry_space_group_name_H-M 'P 21 21 21'
_atom_sites_solution_hydrogens geom
_atom_sites_solution_primary direct
_atom_sites_solution_secondary difmap
_audit_creation_method SHELXL-97
_cell_angle_alpha 90.00
_cell_angle_beta 90.00
_cell_angle_gamma 90.00
_cell_formula_units_Z 8
_cell_length_a 8.9609(14)
_cell_length_b 14.722(2)
_cell_length_c 33.98(5)
_cell_measurement_reflns_used 1578
_cell_measurement_temperature 150(2)
_cell_measurement_theta_max 27.02
_cell_measurement_theta_min 1.51
_cell_volume 4483(7)
_computing_cell_refinement 'Stoe X-Area'
_computing_data_collection 'Stoe X-Area'
_computing_data_reduction 'Stoe X-RED'
_computing_molecular_graphics 'Diamond 2.1e'
_computing_publication_material 'X-STEP32, Microsoft Word'
_computing_structure_refinement 'SHELXL-97 (Sheldrick, 1997)'
_computing_structure_solution 'SHELXS-97 (Sheldrick, 1990)'
_diffrn_ambient_temperature 150(2)
_diffrn_measured_fraction_theta_full 0.917
_diffrn_measured_fraction_theta_max 0.917
_diffrn_measurement_device_type 'Stoe IPDS II'
_diffrn_measurement_method '\w scans'
_diffrn_radiation_monochromator graphite
_diffrn_radiation_source 'fine-focus sealed tube'
_diffrn_radiation_type MoK\a
_diffrn_radiation_wavelength 0.71073
_diffrn_reflns_av_R_equivalents 0.0873
_diffrn_reflns_av_sigmaI/netI 0.0572
_diffrn_reflns_limit_h_max 11
_diffrn_reflns_limit_h_min -11
_diffrn_reflns_limit_k_max 18
_diffrn_reflns_limit_k_min -18
_diffrn_reflns_limit_l_max 43
_diffrn_reflns_limit_l_min -43
_diffrn_reflns_number 29481
_diffrn_reflns_theta_full 27.02
_diffrn_reflns_theta_max 27.02
_diffrn_reflns_theta_min 1.51
_diffrn_standards_decay_% 0
_diffrn_standards_number 0
_exptl_absorpt_coefficient_mu 2.264
_exptl_absorpt_correction_T_max 0.8053
_exptl_absorpt_correction_T_min 0.7276
_exptl_absorpt_correction_type multi-scan
_exptl_absorpt_process_details '(MULABS; Spek, 2003; Blessing, 1995)'
_exptl_crystal_colour red
_exptl_crystal_density_diffrn 1.568
_exptl_crystal_density_method 'not measured'
_exptl_crystal_description bloc
_exptl_crystal_F_000 2144
_exptl_crystal_size_max 0.15
_exptl_crystal_size_mid 0.13
_exptl_crystal_size_min 0.10
_refine_diff_density_max 0.688
_refine_diff_density_min -0.886
_refine_diff_density_rms 0.116
_refine_ls_abs_structure_details 'Flack H D (1983), Acta Cryst. A39, 876-881'
_refine_ls_abs_structure_Flack -0.011(16)
_refine_ls_extinction_method none
_refine_ls_goodness_of_fit_ref 1.016
_refine_ls_hydrogen_treatment constr
_refine_ls_matrix_type full
_refine_ls_number_parameters 435
_refine_ls_number_reflns 8867
_refine_ls_number_restraints 0
_refine_ls_restrained_S_all 1.016
_refine_ls_R_factor_all 0.0419
_refine_ls_R_factor_gt 0.0371
_refine_ls_shift/su_max 0.001
_refine_ls_shift/su_mean 0.000
_refine_ls_structure_factor_coef Fsqd
_refine_ls_weighting_details 'calc w=1/[\s^2^(Fo^2^)+(0.0581P)^2^+0.0000P] where P=(Fo^2^+2Fc^2^)/3'
_refine_ls_weighting_scheme calc
_refine_ls_wR_factor_gt 0.0962
_refine_ls_wR_factor_ref 0.0982
_reflns_number_gt 8058
_reflns_number_total 8867
_reflns_threshold_expression >2sigma(I)
_cod_data_source_file om800828j_si_001.cif
_cod_data_source_block 10
_cod_depositor_comments
;
The following automatic conversions were performed:

'_symmetry_cell_setting' value 'Orthorhombic' changed to
'orthorhombic' according to
/home/saulius/struct/CIF-dictionaries/cif_core.dic dictionary named
'cif_core.dic' version 2.4.2 from 2011-04-26.

Automatic conversion script
Id: cif_fix_values 1715 2011-07-08 13:25:40Z adriana 
;
_cod_original_sg_symbol_H-M P212121
_cod_database_code 4068417

loop_
_symmetry_equiv_pos_as_xyz
'x, y, z'
'-x+1/2, -y, z+1/2'
'x+1/2, -y+1/2, -z'
'-x, y+1/2, -z+1/2'

loop_
_atom_site_label
_atom_site_type_symbol
_atom_site_fract_x
_atom_site_fract_y
_atom_site_fract_z
_atom_site_U_iso_or_equiv
_atom_site_adp_type
_atom_site_occupancy
_atom_site_symmetry_multiplicity
_atom_site_calc_flag
_atom_site_refinement_flags
C1 C 0.1681(5) 0.5722(3) 0.55089(16) 0.0250(9) Uani 1 1 d .
C2 C 0.2877(5) 0.6252(3) 0.56629(19) 0.0356(12) Uani 1 1 d .
H2A H 0.3177 0.6161 0.5928 0.043 Uiso 1 1 calc R
C3 C 0.3620(6) 0.6899(3) 0.5437(2) 0.0404(13) Uani 1 1 d .
H3A H 0.4427 0.7225 0.5550 0.048 Uiso 1 1 calc R
C4 C 0.3218(6) 0.7079(4) 0.5053(2) 0.0431(14) Uani 1 1 d .
H4A H 0.3743 0.7523 0.4904 0.052 Uiso 1 1 calc R
C5 C 0.2020(6) 0.6597(3) 0.48832(18) 0.0355(11) Uani 1 1 d .
H5A H 0.1723 0.6703 0.4619 0.043 Uiso 1 1 calc R
C6 C 0.1284(5) 0.5958(3) 0.51169(17) 0.0297(10) Uani 1 1 d .
C7 C 0.0017(5) 0.5460(3) 0.49686(15) 0.0312(10) Uani 1 1 d .
H7A H -0.0375 0.5566 0.4713 0.037 Uiso 1 1 calc R
C8 C -0.1847(6) 0.4365(4) 0.5042(2) 0.0413(13) Uani 1 1 d .
H8C H -0.1634 0.3712 0.5043 0.050 Uiso 1 1 calc R
H8B H -0.2037 0.4567 0.4772 0.050 Uiso 1 1 calc R
H8A H -0.2728 0.4486 0.5205 0.050 Uiso 1 1 calc R
C9 C 0.1348(9) 0.3217(4) 0.4970(2) 0.0567(18) Uani 1 1 d .
H9C H 0.0417 0.2886 0.5019 0.068 Uiso 1 1 calc R
H9B H 0.2099 0.2799 0.4865 0.068 Uiso 1 1 calc R
H9A H 0.1166 0.3706 0.4780 0.068 Uiso 1 1 calc R
C10 C 0.3856(7) 0.4101(4) 0.5262(2) 0.0482(15) Uani 1 1 d .
H10C H 0.4494 0.4223 0.5490 0.058 Uiso 1 1 calc R
H10B H 0.3734 0.4660 0.5109 0.058 Uiso 1 1 calc R
H10A H 0.4320 0.3633 0.5098 0.058 Uiso 1 1 calc R
C11 C 0.2515(7) 0.2659(3) 0.56765(18) 0.0390(12) Uani 1 1 d .
H11C H 0.3022 0.2798 0.5925 0.047 Uiso 1 1 calc R
H11B H 0.3182 0.2304 0.5508 0.047 Uiso 1 1 calc R
H11A H 0.1609 0.2308 0.5730 0.047 Uiso 1 1 calc R
C12 C 0.3866(5) 0.4492(4) 0.62758(17) 0.0340(11) Uani 1 1 d .
H12C H 0.4332 0.4983 0.6125 0.041 Uiso 1 1 calc R
H12B H 0.4094 0.3908 0.6151 0.041 Uiso 1 1 calc R
H12A H 0.4257 0.4494 0.6545 0.041 Uiso 1 1 calc R
C13 C 0.1348(6) 0.3762(3) 0.66372(17) 0.0353(11) Uani 1 1 d .
H13C H 0.0295 0.3816 0.6711 0.042 Uiso 1 1 calc R
H13B H 0.1972 0.3821 0.6873 0.042 Uiso 1 1 calc R
H13A H 0.1522 0.3168 0.6515 0.042 Uiso 1 1 calc R
C14 C 0.1832(6) 0.5613(4) 0.66377(18) 0.0373(12) Uani 1 1 d .
H14C H 0.0842 0.5672 0.6757 0.045 Uiso 1 1 calc R
H14B H 0.2083 0.6176 0.6499 0.045 Uiso 1 1 calc R
H14A H 0.2574 0.5499 0.6844 0.045 Uiso 1 1 calc R
C15 C -0.2018(7) 0.5475(5) 0.6464(2) 0.0512(15) Uani 1 1 d .
H15C H -0.1240 0.5402 0.6664 0.061 Uiso 1 1 calc R
H15B H -0.2607 0.4915 0.6447 0.061 Uiso 1 1 calc R
H15A H -0.2671 0.5982 0.6536 0.061 Uiso 1 1 calc R
C16 C -0.2869(5) 0.5912(4) 0.5709(2) 0.0422(13) Uani 1 1 d .
H16C H -0.2622 0.6069 0.5437 0.051 Uiso 1 1 calc R
H16B H -0.3420 0.6415 0.5831 0.051 Uiso 1 1 calc R
H16A H -0.3486 0.5363 0.5713 0.051 Uiso 1 1 calc R
C17 C -0.0539(6) 0.6890(3) 0.6035(2) 0.0445(15) Uani 1 1 d .
H17C H -0.0368 0.7150 0.5774 0.053 Uiso 1 1 calc R
H17B H 0.0390 0.6912 0.6187 0.053 Uiso 1 1 calc R
H17A H -0.1312 0.7240 0.6171 0.053 Uiso 1 1 calc R
C18 C 0.7509(5) 0.5258(3) 0.36415(15) 0.0265(9) Uani 1 1 d .
C19 C 0.7591(6) 0.5924(3) 0.39409(18) 0.0367(12) Uani 1 1 d .
H19A H 0.8358 0.6368 0.3928 0.044 Uiso 1 1 calc R
C20 C 0.6588(7) 0.5955(4) 0.42548(19) 0.0453(14) Uani 1 1 d .
H20A H 0.6676 0.6426 0.4444 0.054 Uiso 1 1 calc R
C21 C 0.5467(6) 0.5315(4) 0.4296(2) 0.0455(13) Uani 1 1 d .
H21A H 0.4784 0.5354 0.4509 0.055 Uiso 1 1 calc R
C22 C 0.5353(6) 0.4633(4) 0.4030(2) 0.0417(13) Uani 1 1 d .
H22A H 0.4618 0.4174 0.4061 0.050 Uiso 1 1 calc R
C23 C 0.6354(5) 0.4616(3) 0.37047(15) 0.0288(9) Uani 1 1 d .
C24 C 0.6209(5) 0.3944(3) 0.34033(17) 0.0286(10) Uani 1 1 d .
H24A H 0.5489 0.3472 0.3421 0.034 Uiso 1 1 calc R
C25 C 0.6871(6) 0.3331(4) 0.27958(19) 0.0393(12) Uani 1 1 d .
H25C H 0.6703 0.3638 0.2544 0.047 Uiso 1 1 calc R
H25B H 0.5999 0.2958 0.2861 0.047 Uiso 1 1 calc R
H25A H 0.7755 0.2941 0.2776 0.047 Uiso 1 1 calc R
C26 C 1.0375(6) 0.4051(4) 0.39462(17) 0.0386(12) Uani 1 1 d .
H26C H 1.0714 0.4645 0.4041 0.046 Uiso 1 1 calc R
H26B H 1.1095 0.3584 0.4025 0.046 Uiso 1 1 calc R
H26A H 0.9397 0.3912 0.4060 0.046 Uiso 1 1 calc R
C27 C 0.9878(6) 0.2868(3) 0.3329(2) 0.0393(13) Uani 1 1 d .
H27C H 0.9910 0.2742 0.3046 0.047 Uiso 1 1 calc R
H27B H 0.8892 0.2706 0.3433 0.047 Uiso 1 1 calc R
H27A H 1.0644 0.2507 0.3463 0.047 Uiso 1 1 calc R
C28 C 1.2208(5) 0.4075(4) 0.3273(2) 0.0441(15) Uani 1 1 d .
H28C H 1.2306 0.3875 0.2999 0.053 Uiso 1 1 calc R
H28B H 1.2761 0.3660 0.3445 0.053 Uiso 1 1 calc R
H28A H 1.2614 0.4690 0.3300 0.053 Uiso 1 1 calc R
C29 C 0.5389(6) 0.5321(4) 0.25713(18) 0.0412(12) Uani 1 1 d .
H29C H 0.4855 0.4937 0.2760 0.049 Uiso 1 1 calc R
H29B H 0.5819 0.4941 0.2364 0.049 Uiso 1 1 calc R
H29A H 0.4694 0.5758 0.2454 0.049 Uiso 1 1 calc R
C30 C 0.7446(6) 0.6675(5) 0.2419(2) 0.0501(15) Uani 1 1 d .
H30C H 0.8184 0.7116 0.2513 0.060 Uiso 1 1 calc R
H30B H 0.6570 0.6999 0.2318 0.060 Uiso 1 1 calc R
H30A H 0.7885 0.6308 0.2208 0.060 Uiso 1 1 calc R
C31 C 0.5725(6) 0.6684(4) 0.31214(19) 0.0406(12) Uani 1 1 d .
H31C H 0.6359 0.7126 0.3257 0.049 Uiso 1 1 calc R
H31B H 0.5173 0.6325 0.3316 0.049 Uiso 1 1 calc R
H31A H 0.5019 0.7004 0.2950 0.049 Uiso 1 1 calc R
C32 C 1.1322(7) 0.6256(4) 0.3676(3) 0.0549(18) Uani 1 1 d .
H32C H 1.2110 0.5799 0.3650 0.066 Uiso 1 1 calc R
H32B H 1.0720 0.6122 0.3910 0.066 Uiso 1 1 calc R
H32A H 1.1774 0.6859 0.3704 0.066 Uiso 1 1 calc R
C33 C 0.9386(7) 0.7407(3) 0.3294(3) 0.0487(17) Uani 1 1 d .
H33C H 0.8836 0.7583 0.3057 0.058 Uiso 1 1 calc R
H33B H 1.0220 0.7827 0.3335 0.058 Uiso 1 1 calc R
H33A H 0.8717 0.7429 0.3522 0.058 Uiso 1 1 calc R
C34 C 1.1508(7) 0.6464(5) 0.2850(3) 0.061(2) Uani 1 1 d .
H34C H 1.0998 0.6592 0.2601 0.073 Uiso 1 1 calc R
H34B H 1.2154 0.5932 0.2818 0.073 Uiso 1 1 calc R
H34A H 1.2114 0.6990 0.2926 0.073 Uiso 1 1 calc R
Fe1 Fe 0.05065(6) 0.47268(4) 0.57262(2) 0.02134(13) Uani 1 1 d .
Fe2 Fe 0.85783(7) 0.50613(4) 0.31414(2) 0.02286(13) Uani 1 1 d .
I1 I -0.13910(4) 0.32984(2) 0.593664(13) 0.04182(10) Uani 1 1 d .
I2 I 0.97464(4) 0.45908(3) 0.242205(12) 0.04489(10) Uani 1 1 d .
N1 N -0.0556(4) 0.4862(3) 0.52029(13) 0.0274(8) Uani 1 1 d .
N2 N 0.7106(4) 0.4007(3) 0.31042(14) 0.0276(8) Uani 1 1 d .
P1 P 0.20223(14) 0.37034(8) 0.54311(4) 0.0289(3) Uani 1 1 d .
P2 P 0.18260(12) 0.46602(8) 0.62874(4) 0.0250(2) Uani 1 1 d .
P3 P -0.11473(13) 0.57075(8) 0.59856(4) 0.0294(3) Uani 1 1 d .
P4 P 1.01178(14) 0.62354(9) 0.32342(5) 0.0349(3) Uani 1 1 d .
P5 P 0.68851(13) 0.59335(9) 0.28255(4) 0.0305(3) Uani 1 1 d .
P6 P 1.02270(13) 0.40758(8) 0.34137(4) 0.0262(2) Uani 1 1 d .

loop_
_atom_site_aniso_label
_atom_site_aniso_U_11
_atom_site_aniso_U_22
_atom_site_aniso_U_33
_atom_site_aniso_U_23
_atom_site_aniso_U_13
_atom_site_aniso_U_12
C1 0.0189(19) 0.0226(19) 0.033(3) -0.0013(16) 0.0034(18) -0.0010(15)
C2 0.029(2) 0.034(2) 0.044(4) 0.005(2) -0.010(2) -0.004(2)
C3 0.029(2) 0.033(2) 0.059(4) 0.011(2) -0.002(2) -0.004(2)
C4 0.038(3) 0.040(3) 0.052(4) 0.017(3) 0.006(3) -0.003(2)
C5 0.038(3) 0.036(2) 0.033(3) 0.008(2) 0.002(2) 0.003(2)
C6 0.030(2) 0.026(2) 0.034(3) 0.0001(18) 0.004(2) 0.0037(18)
C7 0.038(2) 0.035(2) 0.021(2) 0.0018(18) -0.0041(19) 0.002(2)
C8 0.041(3) 0.048(3) 0.035(3) 0.001(2) -0.018(2) -0.011(2)
C9 0.080(4) 0.053(3) 0.037(4) -0.024(3) -0.013(3) 0.020(4)
C10 0.054(3) 0.042(3) 0.048(4) -0.001(2) 0.026(3) 0.008(3)
C11 0.060(3) 0.029(2) 0.028(3) 0.0004(19) -0.001(3) 0.010(2)
C12 0.023(2) 0.045(3) 0.035(3) 0.008(2) -0.0052(18) 0.002(2)
C13 0.039(3) 0.039(3) 0.028(3) 0.0037(19) 0.004(2) 0.000(2)
C14 0.039(3) 0.040(3) 0.033(3) -0.004(2) -0.010(2) 0.004(2)
C15 0.041(3) 0.075(4) 0.037(4) 0.004(3) 0.010(3) 0.019(3)
C16 0.025(2) 0.052(3) 0.050(4) 0.003(3) -0.004(2) 0.007(2)
C17 0.042(3) 0.030(2) 0.062(5) -0.013(2) -0.004(3) 0.012(2)
C18 0.032(2) 0.026(2) 0.022(3) 0.0037(17) 0.0029(17) 0.0055(18)
C19 0.047(3) 0.033(2) 0.031(3) -0.003(2) 0.006(2) 0.001(2)
C20 0.062(4) 0.046(3) 0.028(3) -0.007(2) 0.002(3) 0.017(3)
C21 0.047(3) 0.055(3) 0.034(3) 0.007(3) 0.010(3) 0.014(3)
C22 0.034(2) 0.049(3) 0.043(4) 0.012(3) 0.010(2) 0.009(2)
C23 0.0231(19) 0.036(2) 0.027(3) 0.0057(19) 0.0010(18) 0.0028(19)
C24 0.0180(19) 0.028(2) 0.039(3) 0.0031(19) -0.0001(19) -0.0022(17)
C25 0.044(3) 0.035(2) 0.039(4) -0.013(2) -0.009(2) -0.005(2)
C26 0.046(3) 0.041(3) 0.029(3) 0.006(2) -0.001(2) 0.005(2)
C27 0.038(3) 0.024(2) 0.056(4) 0.002(2) -0.002(2) 0.003(2)
C28 0.024(2) 0.046(3) 0.062(5) 0.004(3) 0.003(2) 0.003(2)
C29 0.037(2) 0.055(3) 0.032(3) -0.001(2) -0.007(2) 0.008(2)
C30 0.045(3) 0.061(4) 0.045(4) 0.021(3) 0.002(3) 0.010(3)
C31 0.036(3) 0.045(3) 0.041(3) 0.003(2) -0.001(2) 0.013(2)
C32 0.048(3) 0.038(3) 0.079(6) -0.001(3) -0.021(3) -0.015(3)
C33 0.046(3) 0.025(2) 0.075(5) 0.005(3) -0.007(3) -0.002(2)
C34 0.040(3) 0.060(4) 0.083(6) 0.027(4) 0.013(3) -0.013(3)
Fe1 0.0195(3) 0.0210(3) 0.0235(3) -0.0008(2) -0.0013(2) -0.0008(2)
Fe2 0.0197(3) 0.0258(3) 0.0231(3) 0.0013(2) 0.0017(2) -0.0007(2)
I1 0.03717(17) 0.03995(17) 0.0483(2) 0.00708(15) -0.00312(16) -0.01579(15)
I2 0.04266(19) 0.0648(2) 0.02725(19) 0.00191(16) 0.01024(15) 0.01272(17)
N1 0.0301(19) 0.0326(19) 0.020(2) -0.0040(15) -0.0059(16) -0.0018(16)
N2 0.0238(18) 0.0264(18) 0.033(3) -0.0050(16) -0.0030(16) -0.0004(15)
P1 0.0360(6) 0.0253(5) 0.0254(7) 0.0002(5) 0.0010(5) 0.0063(5)
P2 0.0258(5) 0.0246(5) 0.0245(6) -0.0011(4) -0.0027(4) 0.0015(4)
P3 0.0228(5) 0.0330(6) 0.0324(8) -0.0011(5) 0.0015(5) 0.0058(4)
P4 0.0269(6) 0.0283(6) 0.0495(9) 0.0076(5) -0.0016(6) -0.0066(5)
P5 0.0253(6) 0.0366(6) 0.0297(7) 0.0045(5) 0.0010(5) 0.0053(5)
P6 0.0213(5) 0.0286(5) 0.0288(7) 0.0031(5) 0.0013(5) 0.0007(4)

loop_
_atom_type_symbol
_atom_type_description
_atom_type_scat_dispersion_real
_atom_type_scat_dispersion_imag
_atom_type_scat_source
C C 0.0033 0.0016 'International Tables Vol C Tables 4.2.6.8 and 6.1.1.4'
H H 0.0000 0.0000 'International Tables Vol C Tables 4.2.6.8 and 6.1.1.4'
Fe Fe 0.3463 0.8444 'International Tables Vol C Tables 4.2.6.8 and 6.1.1.4'
I I -0.4742 1.8119 'International Tables Vol C Tables 4.2.6.8 and 6.1.1.4'
N N 0.0061 0.0033 'International Tables Vol C Tables 4.2.6.8 and 6.1.1.4'
P P 0.1023 0.0942 'International Tables Vol C Tables 4.2.6.8 and 6.1.1.4'

loop_
_geom_angle_atom_site_label_1
_geom_angle_atom_site_label_2
_geom_angle_atom_site_label_3
_geom_angle
C6 C1 C2 113.5(4)
C6 C1 Fe1 113.8(3)
C2 C1 Fe1 132.7(4)
C3 C2 C1 122.1(6)
C4 C3 C2 121.9(5)
C3 C4 C5 119.2(5)
C6 C5 C4 117.8(6)
C5 C6 C1 125.4(5)
C5 C6 C7 121.0(5)
C1 C6 C7 113.6(4)
N1 C7 C6 116.3(5)
C19 C18 C23 113.0(5)
C19 C18 Fe2 134.1(4)
C23 C18 Fe2 112.8(3)
C20 C19 C18 122.6(5)
C21 C20 C19 121.6(6)
C22 C21 C20 119.4(6)
C21 C22 C23 118.9(5)
C18 C23 C22 124.5(5)
C18 C23 C24 114.8(4)
C22 C23 C24 120.7(5)
N2 C24 C23 117.0(4)
C1 Fe1 N1 81.2(2)
C1 Fe1 P2 94.03(16)
N1 Fe1 P2 175.22(13)
C1 Fe1 P3 91.26(13)
N1 Fe1 P3 88.37(14)
P2 Fe1 P3 92.41(8)
C1 Fe1 P1 90.48(14)
N1 Fe1 P1 87.61(14)
P2 Fe1 P1 91.79(8)
P3 Fe1 P1 175.33(6)
C1 Fe1 I1 171.94(15)
N1 Fe1 I1 90.71(12)
P2 Fe1 I1 94.01(6)
P3 Fe1 I1 88.96(4)
P1 Fe1 I1 88.72(5)
C18 Fe2 N2 81.42(19)
C18 Fe2 P4 93.72(15)
N2 Fe2 P4 175.10(15)
C18 Fe2 P5 90.00(15)
N2 Fe2 P5 88.20(12)
P4 Fe2 P5 92.41(5)
C18 Fe2 P6 93.36(15)
N2 Fe2 P6 87.71(12)
P4 Fe2 P6 92.01(5)
P5 Fe2 P6 174.27(6)
C18 Fe2 I2 171.32(14)
N2 Fe2 I2 89.97(13)
P4 Fe2 I2 94.90(5)
P5 Fe2 I2 88.65(9)
P6 Fe2 I2 87.34(8)
C7 N1 C8 114.9(5)
C7 N1 Fe1 114.9(3)
C8 N1 Fe1 130.2(4)
C24 N2 C25 115.1(4)
C24 N2 Fe2 113.9(3)
C25 N2 Fe2 131.0(4)
C11 P1 C9 98.3(3)
C11 P1 C10 101.4(3)
C9 P1 C10 98.8(4)
C11 P1 Fe1 120.6(2)
C9 P1 Fe1 116.3(2)
C10 P1 Fe1 117.59(19)
C13 P2 C14 97.6(3)
C13 P2 C12 98.5(2)
C14 P2 C12 96.5(3)
C13 P2 Fe1 117.4(2)
C14 P2 Fe1 121.17(18)
C12 P2 Fe1 120.6(2)
C16 P3 C17 98.1(3)
C16 P3 C15 97.3(3)
C17 P3 C15 102.9(3)
C16 P3 Fe1 117.4(2)
C17 P3 Fe1 116.74(19)
C15 P3 Fe1 120.5(2)
C34 P4 C32 100.3(4)
C34 P4 C33 98.4(3)
C32 P4 C33 95.8(3)
C34 P4 Fe2 117.4(3)
C32 P4 Fe2 119.2(2)
C33 P4 Fe2 121.1(2)
C31 P5 C29 98.1(3)
C31 P5 C30 102.2(3)
C29 P5 C30 98.0(3)
C31 P5 Fe2 117.8(2)
C29 P5 Fe2 115.84(18)
C30 P5 Fe2 120.88(19)
C26 P6 C27 98.6(3)
C26 P6 C28 100.9(3)
C27 P6 C28 97.1(3)
C26 P6 Fe2 117.85(19)
C27 P6 Fe2 116.52(19)
C28 P6 Fe2 121.6(2)

loop_
_geom_bond_atom_site_label_1
_geom_bond_atom_site_label_2
_geom_bond_distance
C1 C6 1.422(7)
C1 C2 1.425(6)
C1 Fe1 1.949(4)
C2 C3 1.393(8)
C3 C4 1.380(9)
C4 C5 1.410(8)
C5 C6 1.396(7)
C6 C7 1.442(7)
C7 N1 1.294(7)
C8 N1 1.473(6)
C9 P1 1.824(7)
C10 P1 1.837(6)
C11 P1 1.804(5)
C12 P2 1.845(4)
C13 P2 1.828(5)
C14 P2 1.840(6)
C15 P3 1.835(7)
C16 P3 1.831(5)
C17 P3 1.832(5)
C18 C19 1.416(7)
C18 C23 1.417(6)
C18 Fe2 1.972(5)
C19 C20 1.396(8)
C20 C21 1.384(9)
C21 C22 1.355(9)
C22 C23 1.425(7)
C23 C24 1.430(7)
C24 N2 1.299(7)
C25 N2 1.461(6)
C26 P6 1.815(7)
C27 P6 1.829(5)
C28 P6 1.838(5)
C29 P5 1.832(5)
C30 P5 1.832(7)
C31 P5 1.820(6)
C32 P4 1.851(8)
C33 P4 1.856(6)
C34 P4 1.835(7)
Fe1 N1 2.027(5)
Fe1 P2 2.246(3)
Fe1 P3 2.2490(15)
Fe1 P1 2.2629(15)
Fe1 I1 2.7974(8)
Fe2 N2 2.041(4)
Fe2 P4 2.2340(14)
Fe2 P5 2.2591(16)
Fe2 P6 2.2681(15)
Fe2 I2 2.748(3)

loop_
_geom_torsion_atom_site_label_1
_geom_torsion_atom_site_label_2
_geom_torsion_atom_site_label_3
_geom_torsion_atom_site_label_4
_geom_torsion
C6 C1 C2 C3 -3.4(7)
Fe1 C1 C2 C3 175.5(4)
C1 C2 C3 C4 1.5(9)
C2 C3 C4 C5 0.1(9)
C3 C4 C5 C6 0.5(8)
C4 C5 C6 C1 -2.8(8)
C4 C5 C6 C7 177.9(5)
C2 C1 C6 C5 4.2(7)
Fe1 C1 C6 C5 -174.9(4)
C2 C1 C6 C7 -176.5(4)
Fe1 C1 C6 C7 4.4(5)
C5 C6 C7 N1 177.7(5)
C1 C6 C7 N1 -1.6(6)
C23 C18 C19 C20 -2.4(7)
Fe2 C18 C19 C20 173.7(4)
C18 C19 C20 C21 1.6(9)
C19 C20 C21 C22 1.1(9)
C20 C21 C22 C23 -2.7(8)
C19 C18 C23 C22 0.8(7)
Fe2 C18 C23 C22 -176.2(4)
C19 C18 C23 C24 178.5(4)
Fe2 C18 C23 C24 1.5(5)
C21 C22 C23 C18 1.8(8)
C21 C22 C23 C24 -175.8(5)
C18 C23 C24 N2 -1.9(6)
C22 C23 C24 N2 175.9(5)
C6 C1 Fe1 N1 -4.1(3)
C2 C1 Fe1 N1 177.0(5)
C6 C1 Fe1 P2 175.2(3)
C2 C1 Fe1 P2 -3.7(5)
C6 C1 Fe1 P3 -92.3(3)
C2 C1 Fe1 P3 88.8(5)
C6 C1 Fe1 P1 83.4(3)
C2 C1 Fe1 P1 -95.5(5)
C6 C1 Fe1 I1 -0.8(12)
C2 C1 Fe1 I1 -180(30)
C19 C18 Fe2 N2 -176.7(5)
C23 C18 Fe2 N2 -0.7(3)
C19 C18 Fe2 P4 3.8(5)
C23 C18 Fe2 P4 179.9(3)
C19 C18 Fe2 P5 -88.6(5)
C23 C18 Fe2 P5 87.5(3)
C19 C18 Fe2 P6 96.1(5)
C23 C18 Fe2 P6 -87.8(3)
C19 C18 Fe2 I2 -169.6(6)
C23 C18 Fe2 I2 6.5(11)
C6 C7 N1 C8 -180.0(4)
C6 C7 N1 Fe1 -1.9(6)
C1 Fe1 N1 C7 3.4(4)
P2 Fe1 N1 C7 -4.5(17)
P3 Fe1 N1 C7 94.9(3)
P1 Fe1 N1 C7 -87.5(3)
I1 Fe1 N1 C7 -176.1(3)
C1 Fe1 N1 C8 -178.9(5)
P2 Fe1 N1 C8 173.3(12)
P3 Fe1 N1 C8 -87.4(4)
P1 Fe1 N1 C8 90.3(4)
I1 Fe1 N1 C8 1.6(4)
C23 C24 N2 C25 -177.4(4)
C23 C24 N2 Fe2 1.3(5)
C18 Fe2 N2 C24 -0.3(3)
P4 Fe2 N2 C24 6.6(17)
P5 Fe2 N2 C24 -90.6(3)
P6 Fe2 N2 C24 93.4(3)
I2 Fe2 N2 C24 -179.3(3)
C18 Fe2 N2 C25 178.1(5)
P4 Fe2 N2 C25 -175.0(12)
P5 Fe2 N2 C25 87.8(4)
P6 Fe2 N2 C25 -88.2(4)
I2 Fe2 N2 C25 -0.9(4)
C1 Fe1 P1 C11 142.1(3)
N1 Fe1 P1 C11 -136.7(3)
P2 Fe1 P1 C11 48.1(2)
P3 Fe1 P1 C11 -106.1(8)
I1 Fe1 P1 C11 -45.9(2)
C1 Fe1 P1 C9 -99.3(3)
N1 Fe1 P1 C9 -18.1(3)
P2 Fe1 P1 C9 166.7(3)
P3 Fe1 P1 C9 12.5(8)
I1 Fe1 P1 C9 72.7(3)
C1 Fe1 P1 C10 17.5(3)
N1 Fe1 P1 C10 98.7(3)
P2 Fe1 P1 C10 -76.5(3)
P3 Fe1 P1 C10 129.3(8)
I1 Fe1 P1 C10 -170.5(3)
C1 Fe1 P2 C13 -176.3(2)
N1 Fe1 P2 C13 -168.5(14)
P3 Fe1 P2 C13 92.3(2)
P1 Fe1 P2 C13 -85.7(2)
I1 Fe1 P2 C13 3.2(2)
C1 Fe1 P2 C14 64.6(3)
N1 Fe1 P2 C14 72.4(15)
P3 Fe1 P2 C14 -26.8(2)
P1 Fe1 P2 C14 155.2(2)
I1 Fe1 P2 C14 -115.9(2)
C1 Fe1 P2 C12 -56.2(2)
N1 Fe1 P2 C12 -48.4(15)
P3 Fe1 P2 C12 -147.6(2)
P1 Fe1 P2 C12 34.4(2)
I1 Fe1 P2 C12 123.3(2)
C1 Fe1 P3 C16 98.2(3)
N1 Fe1 P3 C16 17.0(3)
P2 Fe1 P3 C16 -167.7(2)
P1 Fe1 P3 C16 -13.5(8)
I1 Fe1 P3 C16 -73.7(2)
C1 Fe1 P3 C17 -17.8(3)
N1 Fe1 P3 C17 -99.0(3)
P2 Fe1 P3 C17 76.2(3)
P1 Fe1 P3 C17 -129.6(8)
I1 Fe1 P3 C17 170.2(3)
C1 Fe1 P3 C15 -143.7(3)
N1 Fe1 P3 C15 135.1(3)
P2 Fe1 P3 C15 -49.6(3)
P1 Fe1 P3 C15 104.5(8)
I1 Fe1 P3 C15 44.3(3)
C18 Fe2 P4 C34 -179.8(3)
N2 Fe2 P4 C34 173.4(14)
P5 Fe2 P4 C34 -89.6(3)
P6 Fe2 P4 C34 86.7(3)
I2 Fe2 P4 C34 -0.8(3)
C18 Fe2 P4 C32 58.9(3)
N2 Fe2 P4 C32 52.0(15)
P5 Fe2 P4 C32 149.0(3)
P6 Fe2 P4 C32 -34.6(3)
I2 Fe2 P4 C32 -122.1(3)
C18 Fe2 P4 C33 -59.4(3)
N2 Fe2 P4 C33 -66.2(15)
P5 Fe2 P4 C33 30.8(3)
P6 Fe2 P4 C33 -152.9(3)
I2 Fe2 P4 C33 119.6(3)
C18 Fe2 P5 C31 17.8(3)
N2 Fe2 P5 C31 99.2(3)
P4 Fe2 P5 C31 -76.0(2)
P6 Fe2 P5 C31 143.6(6)
I2 Fe2 P5 C31 -170.8(2)
C18 Fe2 P5 C29 -97.9(3)
N2 Fe2 P5 C29 -16.4(3)
P4 Fe2 P5 C29 168.4(2)
P6 Fe2 P5 C29 28.0(6)
I2 Fe2 P5 C29 73.6(2)
C18 Fe2 P5 C30 144.2(3)
N2 Fe2 P5 C30 -134.4(3)
P4 Fe2 P5 C30 50.5(3)
P6 Fe2 P5 C30 -89.9(6)
I2 Fe2 P5 C30 -44.4(3)
C18 Fe2 P6 C26 -16.1(3)
N2 Fe2 P6 C26 -97.3(3)
P4 Fe2 P6 C26 77.8(2)
P5 Fe2 P6 C26 -141.8(6)
I2 Fe2 P6 C26 172.6(2)
C18 Fe2 P6 C27 100.9(3)
N2 Fe2 P6 C27 19.6(3)
P4 Fe2 P6 C27 -165.3(2)
P5 Fe2 P6 C27 -24.8(6)
I2 Fe2 P6 C27 -70.4(2)
C18 Fe2 P6 C28 -141.2(3)
N2 Fe2 P6 C28 137.6(3)
P4 Fe2 P6 C28 -47.3(3)
P5 Fe2 P6 C28 93.1(6)
I2 Fe2 P6 C28 47.5(3)
